data_7105929
loop_
_publ_author_name
'Timothy Schmeier'
'Nilay Hazari'
'Christopher Incarvito'
'Jevgenij Raskatov'

_publ_section_title
;
 Exploring the Reactions of CO2 with PCP Supported Nickel Complexes
;
_journal_name_full Chem.Commun.
_journal_page_first 1824
_journal_paper_doi 10.1039/c0cc03898a
_journal_volume 47
_journal_year 2011
_chemical_formula_moiety 'Ni P2 O2 C25 H44'
_chemical_formula_sum 'C25 H44 Ni O2 P2'
_chemical_formula_weight 497.27
_space_group_IT_number 9
_symmetry_cell_setting monoclinic
_symmetry_Int_Tables_number 9
_symmetry_space_group_name_Hall 'C -2yc'
_symmetry_space_group_name_H-M 'C 1 c 1'
_atom_sites_solution_hydrogens geom
_atom_sites_solution_primary direct
_atom_sites_solution_secondary difmap
_cell_angle_alpha 90.0000
_cell_angle_beta 104.815(7)
_cell_angle_gamma 90.0000
_cell_formula_units_Z 4
_cell_length_a 15.0950(14)
_cell_length_b 15.8432(15)
_cell_length_c 11.6755(11)
_cell_measurement_reflns_used 7492
_cell_measurement_temperature 223
_cell_measurement_theta_max 27.63
_cell_measurement_theta_min 3.61
_cell_volume 2699.4(4)
_computing_cell_refinement PROCESS-AUTO
_computing_data_collection PROCESS-AUTO
_computing_data_reduction CrystalClear
_computing_molecular_graphics 'CrystalStructure 4.0'
_computing_publication_material 'CrystalStructure 4.0 (Rigaku, 2010)'
_computing_structure_refinement 'SHELXL97 (Sheldrick, 1997)'
_computing_structure_solution 'SIR2004 (Burla, et al., 2005)'
_diffrn_ambient_temperature 223
_diffrn_detector_area_resol_mean 6.849
_diffrn_measured_fraction_theta_full 0.805
_diffrn_measured_fraction_theta_max 0.805
_diffrn_measurement_device_type 'Rigaku Mercury275R CCD (SCX mini)'
_diffrn_measurement_method \w
_diffrn_radiation_type 'Mo K\a'
_diffrn_radiation_wavelength 0.71075
_diffrn_reflns_av_R_equivalents 0.0815
_diffrn_reflns_limit_h_max 19
_diffrn_reflns_limit_h_min -19
_diffrn_reflns_limit_k_max 20
_diffrn_reflns_limit_k_min -20
_diffrn_reflns_limit_l_max 14
_diffrn_reflns_limit_l_min -15
_diffrn_reflns_number 8323
_diffrn_reflns_theta_full 27.48
_diffrn_reflns_theta_max 27.48
_diffrn_standards_number 0
_exptl_absorpt_coefficient_mu 0.855
_exptl_absorpt_correction_T_max 0.934
_exptl_absorpt_correction_T_min 0.650
_exptl_absorpt_correction_type multi-scan
_exptl_absorpt_process_details 'Jacobson, R. (1998) Private communication'
_exptl_crystal_colour yellow
_exptl_crystal_density_diffrn 1.223
_exptl_crystal_density_method 'not measured'
_exptl_crystal_description plate
_exptl_crystal_F_000 1072.00
_exptl_crystal_size_max 0.15
_exptl_crystal_size_mid 0.08
_exptl_crystal_size_min 0.08
_refine_diff_density_max 0.450
_refine_diff_density_min -0.320
_refine_ls_abs_structure_details 'Flack, H. D. (1983), Acta Cryst. A39, 876-881. 1923 Friedel Pairs'
_refine_ls_abs_structure_Flack 0.03(2)
_refine_ls_extinction_method none
_refine_ls_goodness_of_fit_ref 1.056
_refine_ls_hydrogen_treatment constr
_refine_ls_number_parameters 271
_refine_ls_number_reflns 4988
_refine_ls_number_restraints 2
_refine_ls_R_factor_gt 0.0691
_refine_ls_shift/su_max 0.000
_refine_ls_structure_factor_coef Fsqd
_refine_ls_weighting_details 'w = 1/[\s^2^(Fo^2^)+(0.0423P)^2^+0.0000P] where P=(Fo^2^+2Fc^2^)/3'
_refine_ls_weighting_scheme calc
_refine_ls_wR_factor_ref 0.1238
_reflns_number_gt 3669
_reflns_number_total 4988
_reflns_threshold_expression F^2^>2.0\s(F^2^)
_cod_data_source_file C0CC03898A.TXT
_cod_data_source_block '_Compound4'
_cod_original_formula_sum 'Ni P2 O2 C25 H44'
_cod_database_code 7105929

loop_
_symmetry_equiv_pos_site_id
_symmetry_equiv_pos_as_xyz
1 +X,+Y,+Z
2 +X,-Y,1/2+Z
3 1/2+X,1/2+Y,+Z
4 1/2+X,1/2-Y,1/2+Z

loop_
_atom_site_label
_atom_site_type_symbol
_atom_site_fract_x
_atom_site_fract_y
_atom_site_fract_z
_atom_site_U_iso_or_equiv
_atom_site_adp_type
_atom_site_occupancy
_atom_site_symmetry_multiplicity
_atom_site_calc_flag
_atom_site_refinement_flags
_atom_site_disorder_assembly
_atom_site_disorder_group
Ni(1) Ni 0.84877(6) 0.24319(4) 0.95087(7) 0.03228(18) Uani 1.00 4 d . . .
P(1) P 0.84337(10) 0.32500(10) 1.10173(13) 0.0369(4) Uani 1.00 4 d . . .
P(2) P 0.87312(10) 0.17860(10) 0.79541(13) 0.0366(4) Uani 1.00 4 d . . .
O(1) O 0.7842(3) 0.1497(3) 0.9977(4) 0.0549(12) Uani 1.00 4 d . . .
O(2) O 0.6370(4) 0.1684(4) 0.9180(7) 0.105(2) Uani 1.00 4 d . . .
C(1) C 0.8611(5) 0.2732(4) 1.2499(5) 0.0525(17) Uani 1.00 4 d . . .
C(2) C 0.9336(6) 0.2055(5) 1.2525(7) 0.080(2) Uani 1.00 4 d . . .
C(3) C 0.7755(6) 0.2312(5) 1.2640(7) 0.091(3) Uani 1.00 4 d . . .
C(4) C 0.8962(6) 0.3350(5) 1.3529(6) 0.078(2) Uani 1.00 4 d . . .
C(5) C 0.7452(5) 0.4014(5) 1.0698(7) 0.0594(20) Uani 1.00 4 d . . .
C(6) C 0.6555(6) 0.3531(6) 1.0404(10) 0.102(3) Uani 1.00 4 d . . .
C(7) C 0.7445(7) 0.4637(6) 1.1663(8) 0.102(3) Uani 1.00 4 d . . .
C(8) C 0.7502(7) 0.4487(6) 0.9594(8) 0.100(4) Uani 1.00 4 d . . .
C(9) C 0.9443(4) 0.3910(4) 1.1156(5) 0.0462(15) Uani 1.00 4 d . . .
C(10) C 0.9628(4) 0.3921(4) 0.9951(5) 0.0396(13) Uani 1.00 4 d . . .
C(11) C 1.0162(4) 0.4576(4) 0.9673(6) 0.0459(15) Uani 1.00 4 d . . .
C(12) C 1.0384(4) 0.4579(4) 0.8592(6) 0.0560(17) Uani 1.00 4 d . . .
C(13) C 1.0086(4) 0.3938(4) 0.7815(5) 0.0488(15) Uani 1.00 4 d . . .
C(14) C 0.9534(4) 0.3306(4) 0.8078(5) 0.0429(14) Uani 1.00 4 d . . .
C(15) C 0.9275(4) 0.3291(3) 0.9152(6) 0.0340(13) Uani 1.00 4 d . . .
C(16) C 0.9173(5) 0.2625(4) 0.7179(6) 0.0531(16) Uani 1.00 4 d . . .
C(17) C 0.7730(5) 0.1346(4) 0.6814(6) 0.0563(17) Uani 1.00 4 d . . .
C(18) C 0.6995(5) 0.2012(5) 0.6691(7) 0.078(2) Uani 1.00 4 d . . .
C(19) C 0.7935(6) 0.1218(6) 0.5611(6) 0.085(3) Uani 1.00 4 d . . .
C(20) C 0.7409(5) 0.0516(4) 0.7213(6) 0.068(2) Uani 1.00 4 d . . .
C(21) C 0.9692(5) 0.1002(4) 0.8415(6) 0.0490(17) Uani 1.00 4 d . . .
C(22) C 1.0541(5) 0.1509(5) 0.9045(8) 0.076(3) Uani 1.00 4 d . . .
C(23) C 0.9449(6) 0.0382(5) 0.9270(7) 0.071(2) Uani 1.00 4 d . . .
C(24) C 0.9895(6) 0.0509(5) 0.7387(7) 0.076(2) Uani 1.00 4 d . . .
C(25) C 0.7019(6) 0.1331(5) 0.9802(8) 0.070(2) Uani 1.00 4 d . . .
H(2A) H 0.9116 0.1664 1.1874 0.096 Uiso 1.00 4 calc R . .
H(2B) H 0.9454 0.1751 1.3269 0.096 Uiso 1.00 4 calc R . .
H(2C) H 0.9897 0.2319 1.2447 0.096 Uiso 1.00 4 calc R . .
H(3A) H 0.7290 0.2736 1.2631 0.109 Uiso 1.00 4 calc R . .
H(3B) H 0.7887 0.2010 1.3388 0.109 Uiso 1.00 4 calc R . .
H(3C) H 0.7535 0.1919 1.1994 0.109 Uiso 1.00 4 calc R . .
H(4A) H 0.9083 0.3046 1.4274 0.093 Uiso 1.00 4 calc R . .
H(4B) H 0.8502 0.3780 1.3516 0.093 Uiso 1.00 4 calc R . .
H(4C) H 0.9522 0.3615 1.3448 0.093 Uiso 1.00 4 calc R . .
H(6A) H 0.6539 0.3150 0.9748 0.123 Uiso 1.00 4 calc R . .
H(6B) H 0.6048 0.3925 1.0186 0.123 Uiso 1.00 4 calc R . .
H(6C) H 0.6505 0.3208 1.1091 0.123 Uiso 1.00 4 calc R . .
H(7A) H 0.8070 0.4760 1.2099 0.123 Uiso 1.00 4 calc R . .
H(7B) H 0.7113 0.4401 1.2197 0.123 Uiso 1.00 4 calc R . .
H(7C) H 0.7149 0.5154 1.1316 0.123 Uiso 1.00 4 calc R . .
H(8A) H 0.7110 0.4981 0.9502 0.121 Uiso 1.00 4 calc R . .
H(8B) H 0.7298 0.4123 0.8910 0.121 Uiso 1.00 4 calc R . .
H(8C) H 0.8129 0.4661 0.9661 0.121 Uiso 1.00 4 calc R . .
H(9A) H 0.9327 0.4483 1.1399 0.055 Uiso 1.00 4 calc R . .
H(9B) H 0.9967 0.3674 1.1745 0.055 Uiso 1.00 4 calc R . .
H(11) H 1.0370 0.5013 1.0219 0.055 Uiso 1.00 4 calc R . .
H(12) H 1.0738 0.5019 0.8399 0.067 Uiso 1.00 4 calc R . .
H(13) H 1.0256 0.3924 0.7094 0.059 Uiso 1.00 4 calc R . .
H(16A) H 0.9664 0.2409 0.6850 0.064 Uiso 1.00 4 calc R . .
H(16B) H 0.8683 0.2848 0.6529 0.064 Uiso 1.00 4 calc R . .
H(18A) H 0.7214 0.2540 0.6446 0.093 Uiso 1.00 4 calc R . .
H(18B) H 0.6850 0.2089 0.7447 0.093 Uiso 1.00 4 calc R . .
H(18C) H 0.6450 0.1833 0.6102 0.093 Uiso 1.00 4 calc R . .
H(19A) H 0.8160 0.1742 0.5359 0.101 Uiso 1.00 4 calc R . .
H(19B) H 0.7379 0.1049 0.5033 0.101 Uiso 1.00 4 calc R . .
H(19C) H 0.8396 0.0782 0.5676 0.101 Uiso 1.00 4 calc R . .
H(20A) H 0.6855 0.0335 0.6642 0.081 Uiso 1.00 4 calc R . .
H(20B) H 0.7284 0.0590 0.7981 0.081 Uiso 1.00 4 calc R . .
H(20C) H 0.7883 0.0093 0.7270 0.081 Uiso 1.00 4 calc R . .
H(22A) H 1.0705 0.1894 0.8487 0.092 Uiso 1.00 4 calc R . .
H(22B) H 1.1046 0.1126 0.9357 0.092 Uiso 1.00 4 calc R . .
H(22C) H 1.0409 0.1828 0.9691 0.092 Uiso 1.00 4 calc R . .
H(23A) H 0.9955 -0.0005 0.9554 0.086 Uiso 1.00 4 calc R . .
H(23B) H 0.8907 0.0067 0.8869 0.086 Uiso 1.00 4 calc R . .
H(23C) H 0.9327 0.0686 0.9935 0.086 Uiso 1.00 4 calc R . .
H(24A) H 1.0394 0.0118 0.7690 0.091 Uiso 1.00 4 calc R . .
H(24B) H 1.0067 0.0899 0.6840 0.091 Uiso 1.00 4 calc R . .
H(24C) H 0.9353 0.0198 0.6978 0.091 Uiso 1.00 4 calc R . .
H(25) H 0.6882 0.0861 1.0217 0.084 Uiso 1.00 4 calc R . .

loop_
_atom_site_aniso_label
_atom_site_aniso_U_11
_atom_site_aniso_U_22
_atom_site_aniso_U_33
_atom_site_aniso_U_12
_atom_site_aniso_U_13
_atom_site_aniso_U_23
Ni(1) 0.0313(3) 0.0336(4) 0.0340(3) -0.0038(4) 0.0120(2) 0.0005(3)
P(1) 0.0384(9) 0.0402(9) 0.0336(9) 0.0012(7) 0.0122(8) -0.0011(6)
P(2) 0.0410(9) 0.0387(9) 0.0321(10) -0.0056(7) 0.0130(8) 0.0003(6)
O(1) 0.060(3) 0.057(3) 0.054(3) -0.016(2) 0.027(3) 0.001(2)
O(2) 0.067(4) 0.118(5) 0.130(6) -0.003(4) 0.026(4) 0.008(4)
C(1) 0.071(5) 0.056(4) 0.029(3) -0.010(3) 0.010(3) 0.006(3)
C(2) 0.099(6) 0.069(5) 0.058(5) 0.010(5) -0.008(5) 0.025(4)
C(3) 0.103(7) 0.129(7) 0.041(4) -0.055(6) 0.019(4) 0.005(4)
C(4) 0.104(7) 0.094(6) 0.033(4) -0.016(5) 0.013(4) -0.006(4)
C(5) 0.059(5) 0.058(4) 0.060(5) 0.018(4) 0.014(4) -0.005(4)
C(6) 0.063(6) 0.110(7) 0.134(9) 0.030(6) 0.025(6) -0.005(6)
C(7) 0.110(8) 0.101(7) 0.097(8) 0.044(6) 0.027(6) -0.028(5)
C(8) 0.106(7) 0.115(8) 0.094(8) 0.075(6) 0.050(6) 0.047(6)
C(9) 0.056(4) 0.039(3) 0.044(4) -0.008(3) 0.013(3) -0.007(3)
C(10) 0.039(3) 0.034(3) 0.045(4) -0.001(3) 0.008(3) 0.004(3)
C(11) 0.040(3) 0.037(3) 0.058(4) -0.008(3) 0.009(3) 0.002(3)
C(12) 0.052(4) 0.046(4) 0.070(5) -0.015(3) 0.016(4) 0.017(3)
C(13) 0.048(4) 0.054(4) 0.048(4) -0.008(3) 0.019(3) 0.019(3)
C(14) 0.043(3) 0.044(3) 0.044(4) -0.003(3) 0.016(3) 0.009(3)
C(15) 0.029(3) 0.026(3) 0.046(4) 0.004(2) 0.009(3) 0.010(2)
C(16) 0.069(4) 0.052(4) 0.045(4) -0.003(3) 0.027(4) 0.008(3)
C(17) 0.060(4) 0.064(4) 0.041(4) -0.016(4) 0.005(3) -0.004(3)
C(18) 0.057(4) 0.091(6) 0.067(5) -0.010(4) -0.018(4) 0.010(4)
C(19) 0.096(6) 0.120(7) 0.034(4) -0.038(6) 0.011(4) -0.019(4)
C(20) 0.068(5) 0.075(5) 0.057(5) -0.031(4) 0.009(4) -0.016(4)
C(21) 0.046(4) 0.046(4) 0.059(5) 0.010(3) 0.022(4) -0.004(3)
C(22) 0.041(4) 0.074(5) 0.109(7) 0.016(4) 0.009(5) -0.010(5)
C(23) 0.090(6) 0.054(4) 0.077(6) 0.027(4) 0.035(5) 0.015(4)
C(24) 0.092(6) 0.067(5) 0.084(6) 0.006(5) 0.051(5) -0.015(4)
C(25) 0.067(6) 0.073(5) 0.073(6) -0.027(5) 0.025(5) 0.003(4)

loop_
_atom_type_symbol
_atom_type_description
_atom_type_scat_dispersion_real
_atom_type_scat_dispersion_imag
_atom_type_scat_source
Ni Ni 0.339 1.112
;
International Tables for Crystallography
(1992, Vol. C, Tables 4.2.6.8 and 6.1.1.4)
;
P P 0.102 0.094
;
International Tables for Crystallography
(1992, Vol. C, Tables 4.2.6.8 and 6.1.1.4)
;
O O 0.011 0.006
;
International Tables for Crystallography
(1992, Vol. C, Tables 4.2.6.8 and 6.1.1.4)
;
C C 0.003 0.002
;
International Tables for Crystallography
(1992, Vol. C, Tables 4.2.6.8 and 6.1.1.4)
;
H H 0.000 0.000
;
International Tables for Crystallography
(1992, Vol. C, Table 6.1.1.4)
;

loop_
_geom_angle_atom_site_label_1
_geom_angle_atom_site_label_2
_geom_angle_atom_site_label_3
_geom_angle
_geom_angle_publ_flag
_geom_angle_site_symmetry_1
_geom_angle_site_symmetry_2
_geom_angle_site_symmetry_3
P(1) Ni(1) P(2) 169.35(7) yes . . .
P(1) Ni(1) O(1) 95.78(16) yes . . .
P(1) Ni(1) C(15) 84.72(20) yes . . .
P(2) Ni(1) O(1) 94.58(16) yes . . .
P(2) Ni(1) C(15) 84.68(20) yes . . .
O(1) Ni(1) C(15) 172.5(2) yes . . .
Ni(1) P(1) C(1) 117.1(2) yes . . .
Ni(1) P(1) C(5) 114.1(2) yes . . .
Ni(1) P(1) C(9) 102.0(2) yes . . .
C(1) P(1) C(5) 112.7(4) yes . . .
C(1) P(1) C(9) 104.5(3) yes . . .
C(5) P(1) C(9) 104.3(3) yes . . .
Ni(1) P(2) C(16) 103.3(2) yes . . .
Ni(1) P(2) C(17) 119.0(2) yes . . .
Ni(1) P(2) C(21) 110.6(2) yes . . .
C(16) P(2) C(17) 104.4(3) yes . . .
C(16) P(2) C(21) 105.7(3) yes . . .
C(17) P(2) C(21) 112.4(3) yes . . .
Ni(1) O(1) C(25) 132.6(5) yes . . .
P(1) C(1) C(2) 105.0(5) yes . . .
P(1) C(1) C(3) 111.9(4) yes . . .
P(1) C(1) C(4) 112.6(5) yes . . .
C(2) C(1) C(3) 108.6(6) yes . . .
C(2) C(1) C(4) 109.3(5) yes . . .
C(3) C(1) C(4) 109.3(6) yes . . .
P(1) C(5) C(6) 109.5(5) yes . . .
P(1) C(5) C(7) 115.6(5) yes . . .
P(1) C(5) C(8) 106.3(6) yes . . .
C(6) C(5) C(7) 109.0(8) yes . . .
C(6) C(5) C(8) 107.1(7) yes . . .
C(7) C(5) C(8) 109.0(7) yes . . .
P(1) C(9) C(10) 106.0(4) yes . . .
C(9) C(10) C(11) 118.8(5) yes . . .
C(9) C(10) C(15) 119.6(5) yes . . .
C(11) C(10) C(15) 121.6(6) yes . . .
C(10) C(11) C(12) 120.0(5) yes . . .
C(11) C(12) C(13) 119.3(6) yes . . .
C(12) C(13) C(14) 120.4(6) yes . . .
C(13) C(14) C(15) 122.0(5) yes . . .
C(13) C(14) C(16) 119.6(6) yes . . .
C(15) C(14) C(16) 118.4(5) yes . . .
Ni(1) C(15) C(10) 121.3(5) yes . . .
Ni(1) C(15) C(14) 122.3(4) yes . . .
C(10) C(15) C(14) 116.4(5) yes . . .
P(2) C(16) C(14) 106.8(5) yes . . .
P(2) C(17) C(18) 104.3(5) yes . . .
P(2) C(17) C(19) 112.7(5) yes . . .
P(2) C(17) C(20) 111.6(4) yes . . .
C(18) C(17) C(19) 108.8(6) yes . . .
C(18) C(17) C(20) 110.5(6) yes . . .
C(19) C(17) C(20) 108.8(6) yes . . .
P(2) C(21) C(22) 106.3(4) yes . . .
P(2) C(21) C(23) 108.6(5) yes . . .
P(2) C(21) C(24) 114.1(5) yes . . .
C(22) C(21) C(23) 109.8(6) yes . . .
C(22) C(21) C(24) 109.5(7) yes . . .
C(23) C(21) C(24) 108.6(6) yes . . .
O(1) C(25) O(2) 129.2(8) yes . . .
C(1) C(2) H(2A) 109.471 yes . . .
C(1) C(2) H(2B) 109.466 yes . . .
C(1) C(2) H(2C) 109.470 yes . . .
H(2A) C(2) H(2B) 109.477 yes . . .
H(2A) C(2) H(2C) 109.474 yes . . .
H(2B) C(2) H(2C) 109.470 yes . . .
C(1) C(3) H(3A) 109.472 yes . . .
C(1) C(3) H(3B) 109.468 yes . . .
C(1) C(3) H(3C) 109.466 yes . . .
H(3A) C(3) H(3B) 109.472 yes . . .
H(3A) C(3) H(3C) 109.476 yes . . .
H(3B) C(3) H(3C) 109.474 yes . . .
C(1) C(4) H(4A) 109.468 yes . . .
C(1) C(4) H(4B) 109.471 yes . . .
C(1) C(4) H(4C) 109.478 yes . . .
H(4A) C(4) H(4B) 109.470 yes . . .
H(4A) C(4) H(4C) 109.470 yes . . .
H(4B) C(4) H(4C) 109.470 yes . . .
C(5) C(6) H(6A) 109.461 yes . . .
C(5) C(6) H(6B) 109.475 yes . . .
C(5) C(6) H(6C) 109.470 yes . . .
H(6A) C(6) H(6B) 109.472 yes . . .
H(6A) C(6) H(6C) 109.472 yes . . .
H(6B) C(6) H(6C) 109.478 yes . . .
C(5) C(7) H(7A) 109.466 yes . . .
C(5) C(7) H(7B) 109.468 yes . . .
C(5) C(7) H(7C) 109.475 yes . . .
H(7A) C(7) H(7B) 109.473 yes . . .
H(7A) C(7) H(7C) 109.473 yes . . .
H(7B) C(7) H(7C) 109.472 yes . . .
C(5) C(8) H(8A) 109.467 yes . . .
C(5) C(8) H(8B) 109.473 yes . . .
C(5) C(8) H(8C) 109.471 yes . . .
H(8A) C(8) H(8B) 109.467 yes . . .
H(8A) C(8) H(8C) 109.472 yes . . .
H(8B) C(8) H(8C) 109.477 yes . . .
P(1) C(9) H(9A) 110.545 yes . . .
P(1) C(9) H(9B) 110.538 yes . . .
C(10) C(9) H(9A) 110.531 yes . . .
C(10) C(9) H(9B) 110.534 yes . . .
H(9A) C(9) H(9B) 108.702 yes . . .
C(10) C(11) H(11) 119.983 yes . . .
C(12) C(11) H(11) 119.990 yes . . .
C(11) C(12) H(12) 120.326 yes . . .
C(13) C(12) H(12) 120.332 yes . . .
C(12) C(13) H(13) 119.794 yes . . .
C(14) C(13) H(13) 119.789 yes . . .
P(2) C(16) H(16A) 110.366 yes . . .
P(2) C(16) H(16B) 110.362 yes . . .
C(14) C(16) H(16A) 110.361 yes . . .
C(14) C(16) H(16B) 110.362 yes . . .
H(16A) C(16) H(16B) 108.584 yes . . .
C(17) C(18) H(18A) 109.467 yes . . .
C(17) C(18) H(18B) 109.469 yes . . .
C(17) C(18) H(18C) 109.471 yes . . .
H(18A) C(18) H(18B) 109.473 yes . . .
H(18A) C(18) H(18C) 109.471 yes . . .
H(18B) C(18) H(18C) 109.477 yes . . .
C(17) C(19) H(19A) 109.481 yes . . .
C(17) C(19) H(19B) 109.469 yes . . .
C(17) C(19) H(19C) 109.472 yes . . .
H(19A) C(19) H(19B) 109.469 yes . . .
H(19A) C(19) H(19C) 109.475 yes . . .
H(19B) C(19) H(19C) 109.461 yes . . .
C(17) C(20) H(20A) 109.475 yes . . .
C(17) C(20) H(20B) 109.469 yes . . .
C(17) C(20) H(20C) 109.471 yes . . .
H(20A) C(20) H(20B) 109.475 yes . . .
H(20A) C(20) H(20C) 109.476 yes . . .
H(20B) C(20) H(20C) 109.460 yes . . .
C(21) C(22) H(22A) 109.470 yes . . .
C(21) C(22) H(22B) 109.469 yes . . .
C(21) C(22) H(22C) 109.474 yes . . .
H(22A) C(22) H(22B) 109.466 yes . . .
H(22A) C(22) H(22C) 109.477 yes . . .
H(22B) C(22) H(22C) 109.470 yes . . .
C(21) C(23) H(23A) 109.484 yes . . .
C(21) C(23) H(23B) 109.475 yes . . .
C(21) C(23) H(23C) 109.481 yes . . .
H(23A) C(23) H(23B) 109.462 yes . . .
H(23A) C(23) H(23C) 109.466 yes . . .
H(23B) C(23) H(23C) 109.459 yes . . .
C(21) C(24) H(24A) 109.469 yes . . .
C(21) C(24) H(24B) 109.472 yes . . .
C(21) C(24) H(24C) 109.461 yes . . .
H(24A) C(24) H(24B) 109.474 yes . . .
H(24A) C(24) H(24C) 109.479 yes . . .
H(24B) C(24) H(24C) 109.472 yes . . .
O(1) C(25) H(25) 115.398 yes . . .
O(2) C(25) H(25) 115.398 yes . . .

loop_
_geom_bond_atom_site_label_1
_geom_bond_atom_site_label_2
_geom_bond_distance
_geom_bond_publ_flag
_geom_bond_site_symmetry_1
_geom_bond_site_symmetry_2
Ni(1) P(1) 2.2051(18) yes . .
Ni(1) P(2) 2.1950(18) yes . .
Ni(1) O(1) 1.927(5) yes . .
Ni(1) C(15) 1.922(6) yes . .
P(1) C(1) 1.871(6) yes . .
P(1) C(5) 1.875(8) yes . .
P(1) C(9) 1.820(6) yes . .
P(2) C(16) 1.827(7) yes . .
P(2) C(17) 1.874(6) yes . .
P(2) C(21) 1.880(7) yes . .
O(1) C(25) 1.235(10) yes . .
O(2) C(25) 1.198(10) yes . .
C(1) C(2) 1.527(11) yes . .
C(1) C(3) 1.499(12) yes . .
C(1) C(4) 1.536(9) yes . .
C(5) C(6) 1.516(12) yes . .
C(5) C(7) 1.501(12) yes . .
C(5) C(8) 1.509(13) yes . .
C(9) C(10) 1.502(9) yes . .
C(10) C(11) 1.403(9) yes . .
C(10) C(15) 1.377(8) yes . .
C(11) C(12) 1.386(10) yes . .
C(12) C(13) 1.359(9) yes . .
C(13) C(14) 1.387(9) yes . .
C(14) C(15) 1.405(10) yes . .
C(14) C(16) 1.507(8) yes . .
C(17) C(18) 1.510(10) yes . .
C(17) C(19) 1.528(11) yes . .
C(17) C(20) 1.515(10) yes . .
C(21) C(22) 1.532(10) yes . .
C(21) C(23) 1.511(11) yes . .
C(21) C(24) 1.527(12) yes . .
C(2) H(2A) 0.970 yes . .
C(2) H(2B) 0.970 yes . .
C(2) H(2C) 0.970 yes . .
C(3) H(3A) 0.970 yes . .
C(3) H(3B) 0.970 yes . .
C(3) H(3C) 0.970 yes . .
C(4) H(4A) 0.970 yes . .
C(4) H(4B) 0.970 yes . .
C(4) H(4C) 0.970 yes . .
C(6) H(6A) 0.970 yes . .
C(6) H(6B) 0.970 yes . .
C(6) H(6C) 0.970 yes . .
C(7) H(7A) 0.970 yes . .
C(7) H(7B) 0.970 yes . .
C(7) H(7C) 0.970 yes . .
C(8) H(8A) 0.970 yes . .
C(8) H(8B) 0.970 yes . .
C(8) H(8C) 0.970 yes . .
C(9) H(9A) 0.980 yes . .
C(9) H(9B) 0.980 yes . .
C(11) H(11) 0.940 yes . .
C(12) H(12) 0.940 yes . .
C(13) H(13) 0.940 yes . .
C(16) H(16A) 0.980 yes . .
C(16) H(16B) 0.980 yes . .
C(18) H(18A) 0.970 yes . .
C(18) H(18B) 0.970 yes . .
C(18) H(18C) 0.970 yes . .
C(19) H(19A) 0.970 yes . .
C(19) H(19B) 0.970 yes . .
C(19) H(19C) 0.970 yes . .
C(20) H(20A) 0.970 yes . .
C(20) H(20B) 0.970 yes . .
C(20) H(20C) 0.970 yes . .
C(22) H(22A) 0.970 yes . .
C(22) H(22B) 0.970 yes . .
C(22) H(22C) 0.970 yes . .
C(23) H(23A) 0.970 yes . .
C(23) H(23B) 0.970 yes . .
C(23) H(23C) 0.970 yes . .
C(24) H(24A) 0.970 yes . .
C(24) H(24B) 0.970 yes . .
C(24) H(24C) 0.970 yes . .
C(25) H(25) 0.940 yes . .

loop_
_geom_contact_atom_site_label_1
_geom_contact_atom_site_label_2
_geom_contact_distance
_geom_contact_publ_flag
_geom_contact_site_symmetry_1
_geom_contact_site_symmetry_2
Ni(1) O(2) 3.338(7) yes . .
Ni(1) C(2) 3.477(7) yes . .
Ni(1) C(8) 3.592(10) yes . .
Ni(1) C(18) 3.543(7) yes . .
Ni(1) C(22) 3.591(8) yes . .
Ni(1) C(23) 3.597(8) yes . .
O(1) C(1) 3.479(7) yes . .
O(1) C(2) 3.359(8) yes . .
O(1) C(3) 3.401(10) yes . .
O(1) C(20) 3.489(8) yes . .
O(1) C(23) 3.272(10) yes . .
O(2) C(6) 3.237(12) yes . .
O(2) C(18) 3.317(12) yes . .
C(1) C(7) 3.505(11) yes . .
C(2) C(9) 3.369(10) yes . .
C(3) C(5) 3.477(11) yes . .
C(3) C(6) 3.378(12) yes . .
C(3) C(25) 3.571(11) yes . .
C(4) C(7) 3.405(11) yes . .
C(4) C(9) 3.166(10) yes . .
C(7) C(9) 3.418(13) yes . .
C(8) C(9) 3.164(11) yes . .
C(8) C(10) 3.255(12) yes . .
C(8) C(15) 3.425(12) yes . .
C(10) C(13) 2.754(9) yes . .
C(11) C(14) 2.741(8) yes . .
C(12) C(15) 2.820(9) yes . .
C(14) C(22) 3.289(10) yes . .
C(15) C(22) 3.429(10) yes . .
C(16) C(18) 3.334(10) yes . .
C(16) C(19) 3.173(10) yes . .
C(16) C(22) 3.137(10) yes . .
C(16) C(24) 3.514(10) yes . .
C(17) C(24) 3.430(11) yes . .
C(19) C(24) 3.343(11) yes . .
C(20) C(21) 3.459(10) yes . .
C(20) C(23) 3.393(10) yes . .
C(20) C(25) 3.473(12) yes . .
O(2) C(4) 3.519(11) yes . 4_454
C(4) O(2) 3.519(11) yes . 4_555
Ni(1) H(2A) 2.9432 yes . .
Ni(1) H(2C) 3.5489 yes . .
Ni(1) H(6A) 3.2323 yes . .
Ni(1) H(8B) 3.2010 yes . .
Ni(1) H(8C) 3.5845 yes . .
Ni(1) H(9B) 3.5629 yes . .
Ni(1) H(18B) 3.0267 yes . .
Ni(1) H(22C) 3.0088 yes . .
Ni(1) H(23C) 3.0307 yes . .
P(1) H(2A) 2.8007 yes . .
P(1) H(2B) 3.5858 yes . .
P(1) H(2C) 2.8207 yes . .
P(1) H(3A) 2.9763 yes . .
P(1) H(3C) 2.8949 yes . .
P(1) H(4B) 3.0124 yes . .
P(1) H(4C) 2.9502 yes . .
P(1) H(6A) 2.8695 yes . .
P(1) H(6C) 2.9354 yes . .
P(1) H(7A) 2.8232 yes . .
P(1) H(7B) 3.2566 yes . .
P(1) H(8A) 3.5822 yes . .
P(1) H(8B) 2.9578 yes . .
P(1) H(8C) 2.7103 yes . .
P(2) H(18A) 2.7769 yes . .
P(2) H(18B) 2.7906 yes . .
P(2) H(18C) 3.5679 yes . .
P(2) H(19A) 2.9311 yes . .
P(2) H(19C) 3.0293 yes . .
P(2) H(20B) 2.8983 yes . .
P(2) H(20C) 2.9916 yes . .
P(2) H(22A) 2.8893 yes . .
P(2) H(22C) 2.8112 yes . .
P(2) H(23B) 2.9133 yes . .
P(2) H(23C) 2.8517 yes . .
P(2) H(24B) 3.0116 yes . .
P(2) H(24C) 3.0090 yes . .
O(1) H(2A) 2.5488 yes . .
O(1) H(3C) 2.6013 yes . .
O(1) H(6A) 3.2456 yes . .
O(1) H(18B) 3.0959 yes . .
O(1) H(20B) 2.6831 yes . .
O(1) H(23B) 3.2335 yes . .
O(1) H(23C) 2.5955 yes . .
O(2) H(3C) 3.3275 yes . .
O(2) H(6A) 2.4119 yes . .
O(2) H(6C) 3.2590 yes . .
O(2) H(18B) 2.4033 yes . .
O(2) H(20B) 2.8020 yes . .
C(1) H(6C) 3.2725 yes . .
C(1) H(7A) 3.3182 yes . .
C(1) H(7B) 3.4391 yes . .
C(1) H(9A) 3.3495 yes . .
C(1) H(9B) 2.8485 yes . .
C(2) H(3A) 3.3034 yes . .
C(2) H(3B) 2.6318 yes . .
C(2) H(3C) 2.6376 yes . .
C(2) H(4A) 2.6801 yes . .
C(2) H(4B) 3.3381 yes . .
C(2) H(4C) 2.6825 yes . .
C(2) H(9B) 2.9606 yes . .
C(3) H(2A) 2.6485 yes . .
C(3) H(2B) 2.6347 yes . .
C(3) H(2C) 3.2979 yes . .
C(3) H(4A) 2.6554 yes . .
C(3) H(4B) 2.6713 yes . .
C(3) H(4C) 3.3128 yes . .
C(3) H(6C) 2.6657 yes . .
C(3) H(7B) 3.4510 yes . .
C(4) H(2A) 3.3398 yes . .
C(4) H(2B) 2.6800 yes . .
C(4) H(2C) 2.6780 yes . .
C(4) H(3A) 2.6573 yes . .
C(4) H(3B) 2.6514 yes . .
C(4) H(3C) 3.3200 yes . .
C(4) H(7A) 2.9051 yes . .
C(4) H(7B) 3.2807 yes . .
C(4) H(9A) 3.2263 yes . .
C(4) H(9B) 2.9195 yes . .
C(5) H(3A) 3.0879 yes . .
C(5) H(4B) 3.2877 yes . .
C(5) H(9A) 2.8370 yes . .
C(6) H(3A) 2.8465 yes . .
C(6) H(3C) 3.2791 yes . .
C(6) H(7A) 3.2590 yes . .
C(6) H(7B) 2.4683 yes . .
C(6) H(7C) 2.8390 yes . .
C(6) H(8A) 2.7459 yes . .
C(6) H(8B) 2.4861 yes . .
C(6) H(8C) 3.2645 yes . .
C(7) H(3A) 3.2469 yes . .
C(7) H(4B) 2.7027 yes . .
C(7) H(6A) 3.2947 yes . .
C(7) H(6B) 2.6144 yes . .
C(7) H(6C) 2.6653 yes . .
C(7) H(8A) 2.5024 yes . .
C(7) H(8B) 3.2683 yes . .
C(7) H(8C) 2.7860 yes . .
C(7) H(9A) 2.9444 yes . .
C(8) H(6A) 2.6004 yes . .
C(8) H(6B) 2.6187 yes . .
C(8) H(6C) 3.2812 yes . .
C(8) H(7A) 2.8619 yes . .
C(8) H(7B) 3.2423 yes . .
C(8) H(7C) 2.4479 yes . .
C(8) H(9A) 3.0107 yes . .
C(9) H(2C) 2.9273 yes . .
C(9) H(4B) 3.4139 yes . .
C(9) H(4C) 2.6894 yes . .
C(9) H(7A) 2.9124 yes . .
C(9) H(8C) 2.5738 yes . .
C(9) H(11) 2.6447 yes . .
C(10) H(8B) 3.4299 yes . .
C(10) H(8C) 2.4938 yes . .
C(10) H(12) 3.2666 yes . .
C(10) H(22C) 3.5579 yes . .
C(11) H(8C) 3.0691 yes . .
C(11) H(9A) 2.6411 yes . .
C(11) H(9B) 2.8887 yes . .
C(11) H(13) 3.2197 yes . .
C(13) H(11) 3.2173 yes . .
C(13) H(16A) 2.6793 yes . .
C(13) H(16B) 2.8452 yes . .
C(13) H(22A) 3.4068 yes . .
C(14) H(12) 3.2339 yes . .
C(14) H(22A) 2.8159 yes . .
C(14) H(22C) 3.0828 yes . .
C(15) H(8B) 3.2085 yes . .
C(15) H(8C) 2.9304 yes . .
C(15) H(9A) 3.2172 yes . .
C(15) H(9B) 3.0007 yes . .
C(15) H(11) 3.2675 yes . .
C(15) H(13) 3.2837 yes . .
C(15) H(16A) 3.2131 yes . .
C(15) H(16B) 3.0444 yes . .
C(15) H(22A) 3.3193 yes . .
C(15) H(22C) 2.8540 yes . .
C(16) H(13) 2.6452 yes . .
C(16) H(18A) 2.8632 yes . .
C(16) H(19A) 2.6743 yes . .
C(16) H(19C) 3.4548 yes . .
C(16) H(22A) 2.6871 yes . .
C(16) H(22C) 3.2984 yes . .
C(16) H(24B) 3.1193 yes . .
C(17) H(16A) 3.3607 yes . .
C(17) H(16B) 2.8440 yes . .
C(17) H(23B) 3.2933 yes . .
C(17) H(24B) 3.5902 yes . .
C(17) H(24C) 3.0177 yes . .
C(18) H(16B) 2.9210 yes . .
C(18) H(19A) 2.6627 yes . .
C(18) H(19B) 2.6422 yes . .
C(18) H(19C) 3.3099 yes . .
C(18) H(20A) 2.6638 yes . .
C(18) H(20B) 2.6830 yes . .
C(18) H(20C) 3.3205 yes . .
C(19) H(16A) 3.2457 yes . .
C(19) H(16B) 2.9119 yes . .
C(19) H(18A) 2.6579 yes . .
C(19) H(18B) 3.3133 yes . .
C(19) H(18C) 2.6380 yes . .
C(19) H(20A) 2.6587 yes . .
C(19) H(20B) 3.3177 yes . .
C(19) H(20C) 2.6481 yes . .
C(19) H(24B) 3.2104 yes . .
C(19) H(24C) 2.8268 yes . .
C(20) H(18A) 3.3217 yes . .
C(20) H(18B) 2.6666 yes . .
C(20) H(18C) 2.6773 yes . .
C(20) H(19A) 3.3151 yes . .
C(20) H(19B) 2.6700 yes . .
C(20) H(19C) 2.6428 yes . .
C(20) H(23B) 2.6694 yes . .
C(20) H(24C) 3.0575 yes . .
C(21) H(16A) 2.8756 yes . .
C(21) H(19C) 3.3135 yes . .
C(21) H(20B) 3.5985 yes . .
C(21) H(20C) 3.0744 yes . .
C(22) H(16A) 2.9360 yes . .
C(22) H(23A) 2.6746 yes . .
C(22) H(23B) 3.3293 yes . .
C(22) H(23C) 2.6659 yes . .
C(22) H(24A) 2.6887 yes . .
C(22) H(24B) 2.6708 yes . .
C(22) H(24C) 3.3379 yes . .
C(23) H(20B) 3.2454 yes . .
C(23) H(20C) 2.9030 yes . .
C(23) H(22A) 3.3251 yes . .
C(23) H(22B) 2.6625 yes . .
C(23) H(22C) 2.6879 yes . .
C(23) H(24A) 2.6379 yes . .
C(23) H(24B) 3.3078 yes . .
C(23) H(24C) 2.6584 yes . .
C(24) H(16A) 3.0757 yes . .
C(24) H(19C) 2.6430 yes . .
C(24) H(20C) 3.0767 yes . .
C(24) H(22A) 2.6748 yes . .
C(24) H(22B) 2.6869 yes . .
C(24) H(22C) 3.3370 yes . .
C(24) H(23A) 2.6375 yes . .
C(24) H(23B) 2.6511 yes . .
C(24) H(23C) 3.3112 yes . .
C(25) H(2A) 3.4979 yes . .
C(25) H(3C) 2.6464 yes . .
C(25) H(6A) 2.9691 yes . .
C(25) H(6C) 3.5084 yes . .
C(25) H(18B) 2.9512 yes . .
C(25) H(20B) 2.5482 yes . .
C(25) H(23C) 3.5963 yes . .
H(2A) H(3A) 3.5370 yes . .
H(2A) H(3B) 2.9226 yes . .
H(2A) H(3C) 2.4596 yes . .
H(2A) H(4A) 3.5665 yes . .
H(2A) H(4C) 3.5674 yes . .
H(2A) H(9B) 3.4510 yes . .
H(2A) H(22C) 3.5927 yes . .
H(2A) H(23C) 2.8283 yes . .
H(2B) H(3A) 3.5238 yes . .
H(2B) H(3B) 2.4385 yes . .
H(2B) H(3C) 2.9107 yes . .
H(2B) H(4A) 2.4976 yes . .
H(2B) H(4B) 3.5638 yes . .
H(2B) H(4C) 2.9610 yes . .
H(2C) H(3B) 3.5146 yes . .
H(2C) H(3C) 3.5256 yes . .
H(2C) H(4A) 2.9544 yes . .
H(2C) H(4B) 3.5634 yes . .
H(2C) H(4C) 2.4981 yes . .
H(2C) H(9B) 2.3106 yes . .
H(2C) H(22C) 3.5811 yes . .
H(3A) H(4A) 2.9308 yes . .
H(3A) H(4B) 2.4866 yes . .
H(3A) H(4C) 3.5434 yes . .
H(3A) H(6A) 3.3311 yes . .
H(3A) H(6B) 3.5324 yes . .
H(3A) H(6C) 2.0272 yes . .
H(3A) H(7A) 3.5254 yes . .
H(3A) H(7B) 2.6872 yes . .
H(3B) H(4A) 2.4632 yes . .
H(3B) H(4B) 2.9459 yes . .
H(3B) H(4C) 3.5313 yes . .
H(3B) H(6C) 3.5055 yes . .
H(3C) H(4A) 3.5435 yes . .
H(3C) H(4B) 3.5582 yes . .
H(3C) H(6A) 3.3057 yes . .
H(3C) H(6C) 2.6202 yes . .
H(3C) H(25) 2.6537 yes . .
H(4B) H(7A) 2.2407 yes . .
H(4B) H(7B) 2.4668 yes . .
H(4B) H(7C) 3.5806 yes . .
H(4B) H(9A) 3.2362 yes . .
H(4B) H(9B) 3.3964 yes . .
H(4C) H(7A) 2.9682 yes . .
H(4C) H(9A) 2.7091 yes . .
H(4C) H(9B) 2.2580 yes . .
H(6A) H(7B) 3.4043 yes . .
H(6A) H(8A) 3.0602 yes . .
H(6A) H(8B) 2.2842 yes . .
H(6A) H(8C) 3.4097 yes . .
H(6A) H(18B) 3.3035 yes . .
H(6B) H(7A) 3.5449 yes . .
H(6B) H(7B) 2.5957 yes . .
H(6B) H(7C) 2.6776 yes . .
H(6B) H(8A) 2.5805 yes . .
H(6B) H(8B) 2.7041 yes . .
H(6B) H(8C) 3.5472 yes . .
H(6C) H(7A) 3.4044 yes . .
H(6C) H(7B) 2.3409 yes . .
H(6C) H(7C) 3.2225 yes . .
H(6C) H(8B) 3.4023 yes . .
H(7A) H(8A) 3.0272 yes . .
H(7A) H(8C) 2.8742 yes . .
H(7A) H(9A) 2.2914 yes . .
H(7A) H(9B) 3.4540 yes . .
H(7B) H(8A) 3.2766 yes . .
H(7C) H(8A) 2.1216 yes . .
H(7C) H(8B) 3.3076 yes . .
H(7C) H(8C) 2.8277 yes . .
H(7C) H(9A) 3.4336 yes . .
H(8A) H(9A) 3.5965 yes . .
H(8C) H(9A) 2.3650 yes . .
H(8C) H(9B) 3.5509 yes . .
H(8C) H(11) 3.3247 yes . .
H(9A) H(11) 2.4884 yes . .
H(9B) H(11) 2.9320 yes . .
H(11) H(12) 2.3301 yes . .
H(12) H(13) 2.3008 yes . .
H(13) H(16A) 2.5509 yes . .
H(13) H(16B) 2.8583 yes . .
H(13) H(22A) 3.5893 yes . .
H(16A) H(19A) 2.6985 yes . .
H(16A) H(19C) 3.2938 yes . .
H(16A) H(22A) 2.2922 yes . .
H(16A) H(22C) 3.3476 yes . .
H(16A) H(24B) 2.4690 yes . .
H(16A) H(24C) 3.5422 yes . .
H(16B) H(18A) 2.2484 yes . .
H(16B) H(18B) 3.4311 yes . .
H(16B) H(19A) 2.2392 yes . .
H(16B) H(19C) 3.4180 yes . .
H(18A) H(19A) 2.4848 yes . .
H(18A) H(19B) 2.9279 yes . .
H(18A) H(19C) 3.5459 yes . .
H(18A) H(20A) 3.5516 yes . .
H(18A) H(20B) 3.5607 yes . .
H(18B) H(19A) 3.5524 yes . .
H(18B) H(19B) 3.5276 yes . .
H(18B) H(20A) 2.9335 yes . .
H(18B) H(20B) 2.5003 yes . .
H(18B) H(20C) 3.5546 yes . .
H(18C) H(19A) 2.9289 yes . .
H(18C) H(19B) 2.4414 yes . .
H(18C) H(19C) 3.5210 yes . .
H(18C) H(20A) 2.4912 yes . .
H(18C) H(20B) 2.9779 yes . .
H(18C) H(20C) 3.5533 yes . .
H(19A) H(20A) 3.5494 yes . .
H(19A) H(20C) 3.5284 yes . .
H(19A) H(24B) 3.2419 yes . .
H(19A) H(24C) 3.3246 yes . .
H(19B) H(20A) 2.4886 yes . .
H(19B) H(20B) 3.5565 yes . .
H(19B) H(20C) 2.9451 yes . .
H(19B) H(24C) 3.5196 yes . .
H(19C) H(20A) 2.9203 yes . .
H(19C) H(20B) 3.5309 yes . .
H(19C) H(20C) 2.4481 yes . .
H(19C) H(24A) 3.4791 yes . .
H(19C) H(24B) 2.5474 yes . .
H(19C) H(24C) 2.0321 yes . .
H(20A) H(23B) 3.5241 yes . .
H(20B) H(23B) 2.5425 yes . .
H(20B) H(23C) 3.3375 yes . .
H(20B) H(25) 2.8591 yes . .
H(20C) H(23A) 3.5580 yes . .
H(20C) H(23B) 2.0985 yes . .
H(20C) H(23C) 3.4422 yes . .
H(20C) H(24C) 2.3355 yes . .
H(22A) H(23A) 3.5500 yes . .
H(22A) H(23C) 3.5559 yes . .
H(22A) H(24A) 2.9629 yes . .
H(22A) H(24B) 2.4827 yes . .
H(22A) H(24C) 3.5569 yes . .
H(22B) H(23A) 2.4833 yes . .
H(22B) H(23B) 3.5532 yes . .
H(22B) H(23C) 2.9275 yes . .
H(22B) H(24A) 2.5150 yes . .
H(22B) H(24B) 2.9543 yes . .
H(22B) H(24C) 3.5746 yes . .
H(22C) H(23A) 2.9780 yes . .
H(22C) H(23B) 3.5681 yes . .
H(22C) H(23C) 2.5013 yes . .
H(22C) H(24A) 3.5737 yes . .
H(22C) H(24B) 3.5545 yes . .
H(23A) H(24A) 2.4393 yes . .
H(23A) H(24B) 3.5203 yes . .
H(23A) H(24C) 2.9290 yes . .
H(23B) H(24A) 2.9186 yes . .
H(23B) H(24B) 3.5404 yes . .
H(23B) H(24C) 2.4759 yes . .
H(23C) H(24A) 3.5254 yes . .
H(23C) H(24C) 3.5474 yes . .
O(2) H(2C) 3.0387 yes . 4_454
O(2) H(4A) 3.5090 yes . 4_454
O(2) H(4C) 2.7420 yes . 4_454
O(2) H(9B) 3.1324 yes . 4_454
O(2) H(11) 3.4199 yes . 3_445
O(2) H(12) 2.8732 yes . 3_445
C(3) H(19A) 3.2054 yes . 1_556
C(3) H(19B) 3.5980 yes . 1_556
C(6) H(2B) 3.5257 yes . 4_454
C(6) H(23A) 3.3127 yes . 3_455
C(6) H(24B) 3.2563 yes . 4_455
C(7) H(8A) 3.5314 yes . 2_565
C(7) H(8B) 3.3302 yes . 2_565
C(7) H(8C) 3.5646 yes . 2_565
C(8) H(4B) 3.5176 yes . 2_564
C(8) H(7A) 3.4538 yes . 2_564
C(8) H(7B) 3.2308 yes . 2_564
C(8) H(22B) 3.3666 yes . 3_455
C(8) H(24A) 3.5286 yes . 3_455
C(9) H(12) 3.3079 yes . 2_565
C(9) H(18C) 3.2665 yes . 4_555
C(10) H(18C) 2.9845 yes . 4_555
C(11) H(4C) 3.2385 yes . 2_564
C(11) H(18C) 3.1444 yes . 4_555
C(11) H(19B) 3.4106 yes . 4_555
C(11) H(20A) 2.9716 yes . 4_555
C(11) H(25) 3.2308 yes . 3_555
C(12) H(4C) 3.1309 yes . 2_564
C(12) H(9A) 3.0371 yes . 2_564
C(12) H(9B) 3.4665 yes . 2_564
C(12) H(19B) 3.2086 yes . 4_555
C(12) H(20B) 3.5135 yes . 3_555
C(12) H(25) 3.2617 yes . 3_555
C(13) H(7A) 3.5935 yes . 2_564
C(13) H(9A) 3.0553 yes . 2_564
C(13) H(11) 3.5762 yes . 2_564
C(15) H(18C) 3.4893 yes . 4_555
C(16) H(4A) 3.4254 yes . 1_554
C(18) H(9B) 3.2644 yes . 4_454
C(18) H(22C) 3.4220 yes . 4_454
C(19) H(3B) 2.8673 yes . 1_554
C(19) H(23B) 3.4580 yes . 2_554
C(20) H(11) 3.4539 yes . 4_454
C(20) H(12) 3.2698 yes . 3_445
C(20) H(25) 3.1425 yes . 2_554
C(22) H(8A) 3.3334 yes . 3_545
C(22) H(18A) 3.5894 yes . 4_555
C(22) H(18C) 3.5869 yes . 4_555
C(23) H(2B) 3.5753 yes . 2_554
C(23) H(6B) 3.3139 yes . 3_545
C(23) H(19C) 3.1547 yes . 2_555
C(23) H(24B) 3.5445 yes . 2_555
C(23) H(24C) 3.3314 yes . 2_555
C(24) H(6B) 3.5679 yes . 4_554
C(24) H(7B) 3.4147 yes . 4_554
C(24) H(23A) 3.4266 yes . 2_554
C(24) H(23C) 3.3558 yes . 2_554
C(25) H(11) 3.3778 yes . 3_445
C(25) H(12) 3.0208 yes . 3_445
C(25) H(20A) 3.4518 yes . 2_555
H(2A) H(20C) 3.4462 yes . 2_555
H(2A) H(24A) 3.4152 yes . 2_555
H(2A) H(24C) 2.9714 yes . 2_555
H(2B) C(6) 3.5257 yes . 4_555
H(2B) C(23) 3.5753 yes . 2_555
H(2B) H(6A) 3.1832 yes . 4_555
H(2B) H(6B) 3.0316 yes . 4_555
H(2B) H(19A) 3.4939 yes . 1_556
H(2B) H(23A) 3.1450 yes . 2_555
H(2B) H(23B) 3.1233 yes . 2_555
H(2B) H(24A) 3.4243 yes . 2_555
H(2B) H(24C) 3.4221 yes . 2_555
H(2C) O(2) 3.0387 yes . 4_555
H(2C) H(6A) 3.2416 yes . 4_555
H(2C) H(18B) 3.0932 yes . 4_555
H(2C) H(18C) 3.4131 yes . 4_555
H(3A) H(19A) 3.4944 yes . 1_556
H(3A) H(22A) 2.8789 yes . 4_455
H(3A) H(22B) 3.5734 yes . 4_455
H(3B) C(19) 2.8673 yes . 1_556
H(3B) H(19A) 2.2726 yes . 1_556
H(3B) H(19B) 2.7117 yes . 1_556
H(3B) H(19C) 3.2346 yes . 1_556
H(3B) H(20C) 3.5776 yes . 2_555
H(3C) H(20C) 3.2327 yes . 2_555
H(4A) O(2) 3.5090 yes . 4_555
H(4A) C(16) 3.4254 yes . 1_556
H(4A) H(13) 3.5956 yes . 1_556
H(4A) H(16A) 3.0797 yes . 1_556
H(4A) H(16B) 2.8649 yes . 1_556
H(4A) H(19A) 2.9529 yes . 1_556
H(4B) C(8) 3.5176 yes . 2_565
H(4B) H(8A) 3.2905 yes . 2_565
H(4B) H(8C) 2.9302 yes . 2_565
H(4B) H(11) 3.5627 yes . 2_565
H(4C) O(2) 2.7420 yes . 4_555
H(4C) C(11) 3.2385 yes . 2_565
H(4C) C(12) 3.1309 yes . 2_565
H(4C) H(11) 3.0472 yes . 2_565
H(4C) H(12) 2.8475 yes . 2_565
H(6A) H(2B) 3.1832 yes . 4_454
H(6A) H(2C) 3.2416 yes . 4_454
H(6B) C(23) 3.3139 yes . 3_455
H(6B) C(24) 3.5679 yes . 4_455
H(6B) H(2B) 3.0316 yes . 4_454
H(6B) H(23A) 2.3490 yes . 3_455
H(6B) H(24A) 3.4013 yes . 3_455
H(6B) H(24B) 2.7330 yes . 4_455
H(6C) H(16A) 3.2751 yes . 4_455
H(6C) H(22A) 3.3226 yes . 4_455
H(6C) H(24B) 2.9072 yes . 4_455
H(7A) C(8) 3.4538 yes . 2_565
H(7A) C(13) 3.5935 yes . 2_565
H(7A) H(8A) 3.4964 yes . 2_565
H(7A) H(8B) 3.1979 yes . 2_565
H(7A) H(8C) 3.1088 yes . 2_565
H(7B) C(8) 3.2308 yes . 2_565
H(7B) C(24) 3.4147 yes . 4_455
H(7B) H(8A) 2.8647 yes . 2_565
H(7B) H(8B) 3.0427 yes . 2_565
H(7B) H(8C) 3.2521 yes . 2_565
H(7B) H(22A) 3.5541 yes . 4_455
H(7B) H(22B) 3.4238 yes . 4_455
H(7B) H(24A) 2.8995 yes . 4_455
H(7B) H(24B) 3.0470 yes . 4_455
H(7C) H(8B) 3.1912 yes . 2_565
H(7C) H(22B) 2.9031 yes . 3_455
H(7C) H(23A) 3.4314 yes . 3_455
H(7C) H(24A) 3.4563 yes . 4_455
H(8A) C(7) 3.5314 yes . 2_564
H(8A) C(22) 3.3334 yes . 3_455
H(8A) H(4B) 3.2905 yes . 2_564
H(8A) H(7A) 3.4964 yes . 2_564
H(8A) H(7B) 2.8647 yes . 2_564
H(8A) H(22B) 2.3996 yes . 3_455
H(8A) H(23A) 3.2690 yes . 3_455
H(8A) H(24A) 2.9045 yes . 3_455
H(8B) C(7) 3.3302 yes . 2_564
H(8B) H(7A) 3.1979 yes . 2_564
H(8B) H(7B) 3.0427 yes . 2_564
H(8B) H(7C) 3.1912 yes . 2_564
H(8B) H(24A) 3.2687 yes . 3_455
H(8C) C(7) 3.5646 yes . 2_564
H(8C) H(4B) 2.9302 yes . 2_564
H(8C) H(7A) 3.1088 yes . 2_564
H(8C) H(7B) 3.2521 yes . 2_564
H(9A) C(12) 3.0371 yes . 2_565
H(9A) C(13) 3.0553 yes . 2_565
H(9A) H(12) 2.8397 yes . 2_565
H(9A) H(13) 2.9011 yes . 2_565
H(9B) O(2) 3.1324 yes . 4_555
H(9B) C(12) 3.4665 yes . 2_565
H(9B) C(18) 3.2644 yes . 4_555
H(9B) H(12) 2.8671 yes . 2_565
H(9B) H(18B) 3.0031 yes . 4_555
H(9B) H(18C) 2.6609 yes . 4_555
H(9B) H(20A) 3.2823 yes . 4_555
H(11) O(2) 3.4199 yes . 3_555
H(11) C(13) 3.5762 yes . 2_565
H(11) C(20) 3.4539 yes . 4_555
H(11) C(25) 3.3778 yes . 3_555
H(11) H(4B) 3.5627 yes . 2_564
H(11) H(4C) 3.0472 yes . 2_564
H(11) H(13) 2.8021 yes . 2_565
H(11) H(18C) 3.3790 yes . 4_555
H(11) H(19B) 3.5231 yes . 4_555
H(11) H(20A) 2.4867 yes . 4_555
H(11) H(25) 2.6481 yes . 3_555
H(12) O(2) 2.8732 yes . 3_555
H(12) C(9) 3.3079 yes . 2_564
H(12) C(20) 3.2698 yes . 3_555
H(12) C(25) 3.0208 yes . 3_555
H(12) H(4C) 2.8475 yes . 2_564
H(12) H(9A) 2.8397 yes . 2_564
H(12) H(9B) 2.8671 yes . 2_564
H(12) H(19B) 3.1978 yes . 4_555
H(12) H(20A) 3.0118 yes . 3_555
H(12) H(20B) 2.6623 yes . 3_555
H(12) H(25) 2.7186 yes . 3_555
H(13) H(4A) 3.5956 yes . 1_554
H(13) H(9A) 2.9011 yes . 2_564
H(13) H(11) 2.8021 yes . 2_564
H(13) H(20A) 3.4292 yes . 3_555
H(16A) H(4A) 3.0797 yes . 1_554
H(16A) H(6C) 3.2751 yes . 4_554
H(16B) H(4A) 2.8649 yes . 1_554
H(18A) C(22) 3.5894 yes . 4_454
H(18A) H(22B) 3.3654 yes . 4_454
H(18A) H(22C) 3.1259 yes . 4_454
H(18B) H(2C) 3.0932 yes . 4_454
H(18B) H(9B) 3.0031 yes . 4_454
H(18C) C(9) 3.2665 yes . 4_454
H(18C) C(10) 2.9845 yes . 4_454
H(18C) C(11) 3.1444 yes . 4_454
H(18C) C(15) 3.4893 yes . 4_454
H(18C) C(22) 3.5869 yes . 4_454
H(18C) H(2C) 3.4131 yes . 4_454
H(18C) H(9B) 2.6609 yes . 4_454
H(18C) H(11) 3.3790 yes . 4_454
H(18C) H(22A) 3.5913 yes . 4_454
H(18C) H(22C) 2.8918 yes . 4_454
H(19A) C(3) 3.2054 yes . 1_554
H(19A) H(2B) 3.4939 yes . 1_554
H(19A) H(3A) 3.4944 yes . 1_554
H(19A) H(3B) 2.2726 yes . 1_554
H(19A) H(4A) 2.9529 yes . 1_554
H(19B) C(3) 3.5980 yes . 1_554
H(19B) C(11) 3.4106 yes . 4_454
H(19B) C(12) 3.2086 yes . 4_454
H(19B) H(3B) 2.7117 yes . 1_554
H(19B) H(11) 3.5231 yes . 4_454
H(19B) H(12) 3.1978 yes . 4_454
H(19B) H(20B) 3.5105 yes . 2_554
H(19B) H(23B) 3.4491 yes . 2_554
H(19B) H(25) 3.1373 yes . 2_554
H(19C) C(23) 3.1547 yes . 2_554
H(19C) H(3B) 3.2346 yes . 1_554
H(19C) H(23A) 3.2166 yes . 2_554
H(19C) H(23B) 2.7717 yes . 2_554
H(19C) H(23C) 2.9582 yes . 2_554
H(19C) H(25) 3.4138 yes . 2_554
H(20A) C(11) 2.9716 yes . 4_454
H(20A) C(25) 3.4518 yes . 2_554
H(20A) H(9B) 3.2823 yes . 4_454
H(20A) H(11) 2.4867 yes . 4_454
H(20A) H(12) 3.0118 yes . 3_445
H(20A) H(13) 3.4292 yes . 3_445
H(20A) H(25) 2.5288 yes . 2_554
H(20B) C(12) 3.5135 yes . 3_445
H(20B) H(12) 2.6623 yes . 3_445
H(20B) H(19B) 3.5105 yes . 2_555
H(20C) H(2A) 3.4462 yes . 2_554
H(20C) H(3B) 3.5776 yes . 2_554
H(20C) H(3C) 3.2327 yes . 2_554
H(20C) H(25) 2.9085 yes . 2_554
H(22A) H(3A) 2.8789 yes . 4_554
H(22A) H(6C) 3.3226 yes . 4_554
H(22A) H(7B) 3.5541 yes . 4_554
H(22A) H(18C) 3.5913 yes . 4_555
H(22B) C(8) 3.3666 yes . 3_545
H(22B) H(3A) 3.5734 yes . 4_554
H(22B) H(7B) 3.4238 yes . 4_554
H(22B) H(7C) 2.9031 yes . 3_545
H(22B) H(8A) 2.3996 yes . 3_545
H(22B) H(18A) 3.3654 yes . 4_555
H(22C) C(18) 3.4220 yes . 4_555
H(22C) H(18A) 3.1259 yes . 4_555
H(22C) H(18C) 2.8918 yes . 4_555
H(23A) C(6) 3.3127 yes . 3_545
H(23A) C(24) 3.4266 yes . 2_555
H(23A) H(2B) 3.1450 yes . 2_554
H(23A) H(6B) 2.3490 yes . 3_545
H(23A) H(7C) 3.4314 yes . 3_545
H(23A) H(8A) 3.2690 yes . 3_545
H(23A) H(19C) 3.2166 yes . 2_555
H(23A) H(24A) 3.5545 yes . 2_555
H(23A) H(24B) 2.9882 yes . 2_555
H(23A) H(24C) 3.2011 yes . 2_555
H(23B) C(19) 3.4580 yes . 2_555
H(23B) H(2B) 3.1233 yes . 2_554
H(23B) H(19B) 3.4491 yes . 2_555
H(23B) H(19C) 2.7717 yes . 2_555
H(23B) H(24C) 3.5433 yes . 2_555
H(23C) C(24) 3.3558 yes . 2_555
H(23C) H(19C) 2.9582 yes . 2_555
H(23C) H(24A) 3.4513 yes . 2_555
H(23C) H(24B) 3.3508 yes . 2_555
H(23C) H(24C) 2.7579 yes . 2_555
H(24A) C(8) 3.5286 yes . 3_545
H(24A) H(2A) 3.4152 yes . 2_554
H(24A) H(2B) 3.4243 yes . 2_554
H(24A) H(6B) 3.4013 yes . 3_545
H(24A) H(7B) 2.8995 yes . 4_554
H(24A) H(7C) 3.4563 yes . 4_554
H(24A) H(8A) 2.9045 yes . 3_545
H(24A) H(8B) 3.2687 yes . 3_545
H(24A) H(23A) 3.5545 yes . 2_554
H(24A) H(23C) 3.4513 yes . 2_554
H(24B) C(6) 3.2563 yes . 4_554
H(24B) C(23) 3.5445 yes . 2_554
H(24B) H(6B) 2.7330 yes . 4_554
H(24B) H(6C) 2.9072 yes . 4_554
H(24B) H(7B) 3.0470 yes . 4_554
H(24B) H(23A) 2.9882 yes . 2_554
H(24B) H(23C) 3.3508 yes . 2_554
H(24C) C(23) 3.3314 yes . 2_554
H(24C) H(2A) 2.9714 yes . 2_554
H(24C) H(2B) 3.4221 yes . 2_554
H(24C) H(23A) 3.2011 yes . 2_554
H(24C) H(23B) 3.5433 yes . 2_554
H(24C) H(23C) 2.7579 yes . 2_554
H(25) C(11) 3.2308 yes . 3_445
H(25) C(12) 3.2617 yes . 3_445
H(25) C(20) 3.1425 yes . 2_555
H(25) H(11) 2.6481 yes . 3_445
H(25) H(12) 2.7186 yes . 3_445
H(25) H(19B) 3.1373 yes . 2_555
H(25) H(19C) 3.4138 yes . 2_555
H(25) H(20A) 2.5288 yes . 2_555
H(25) H(20C) 2.9085 yes . 2_555

loop_
_geom_torsion_atom_site_label_1
_geom_torsion_atom_site_label_2
_geom_torsion_atom_site_label_3
_geom_torsion_atom_site_label_4
_geom_torsion
_geom_torsion_publ_flag
_geom_torsion_site_symmetry_1
_geom_torsion_site_symmetry_2
_geom_torsion_site_symmetry_3
_geom_torsion_site_symmetry_4
P(1) Ni(1) O(1) C(25) 85.9(4) no . . . .
O(1) Ni(1) P(1) C(1) 39.70(15) no . . . .
O(1) Ni(1) P(1) C(5) -95.05(15) no . . . .
O(1) Ni(1) P(1) C(9) 153.07(14) no . . . .
P(1) Ni(1) C(15) C(10) 11.8(3) no . . . .
C(15) Ni(1) P(1) C(1) -132.80(17) no . . . .
C(15) Ni(1) P(1) C(5) 92.45(17) no . . . .
C(15) Ni(1) P(1) C(9) -19.43(16) no . . . .
P(2) Ni(1) O(1) C(25) -96.6(4) no . . . .
O(1) Ni(1) P(2) C(17) 55.20(16) no . . . .
O(1) Ni(1) P(2) C(21) -77.12(15) no . . . .
P(2) Ni(1) C(15) C(14) 12.0(3) no . . . .
C(15) Ni(1) P(2) C(16) -17.24(16) no . . . .
C(15) Ni(1) P(2) C(17) -132.28(17) no . . . .
C(15) Ni(1) P(2) C(21) 95.41(17) no . . . .
Ni(1) P(1) C(1) C(2) 36.9(4) no . . . .
Ni(1) P(1) C(1) C(3) -80.7(4) no . . . .
Ni(1) P(1) C(1) C(4) 155.7(3) no . . . .
Ni(1) P(1) C(5) C(6) 62.2(5) no . . . .
Ni(1) P(1) C(5) C(8) -53.2(4) no . . . .
Ni(1) P(1) C(9) C(10) 25.1(3) no . . . .
C(1) P(1) C(5) C(6) -74.5(5) no . . . .
C(1) P(1) C(5) C(7) 49.0(6) no . . . .
C(5) P(1) C(1) C(3) 54.7(5) no . . . .
C(5) P(1) C(1) C(4) -68.9(5) no . . . .
C(1) P(1) C(9) C(10) 147.4(3) no . . . .
C(9) P(1) C(1) C(2) -75.0(4) no . . . .
C(9) P(1) C(1) C(4) 43.8(5) no . . . .
C(5) P(1) C(9) C(10) -94.0(4) no . . . .
C(9) P(1) C(5) C(7) -63.8(6) no . . . .
C(9) P(1) C(5) C(8) 57.3(4) no . . . .
Ni(1) P(2) C(16) C(14) 21.2(4) no . . . .
Ni(1) P(2) C(17) C(18) 40.8(4) no . . . .
Ni(1) P(2) C(17) C(19) 158.7(3) no . . . .
Ni(1) P(2) C(17) C(20) -78.5(4) no . . . .
Ni(1) P(2) C(21) C(22) -60.4(4) no . . . .
Ni(1) P(2) C(21) C(23) 57.6(4) no . . . .
C(16) P(2) C(17) C(18) -73.6(4) no . . . .
C(16) P(2) C(17) C(19) 44.3(5) no . . . .
C(17) P(2) C(16) C(14) 146.3(4) no . . . .
C(16) P(2) C(21) C(22) 50.7(5) no . . . .
C(16) P(2) C(21) C(24) -70.1(4) no . . . .
C(21) P(2) C(16) C(14) -95.0(4) no . . . .
C(17) P(2) C(21) C(23) -78.0(4) no . . . .
C(17) P(2) C(21) C(24) 43.2(5) no . . . .
C(21) P(2) C(17) C(19) -69.8(5) no . . . .
C(21) P(2) C(17) C(20) 53.0(5) no . . . .
Ni(1) O(1) C(25) O(2) 7.7(14) no . . . .
P(1) C(9) C(10) C(11) 159.6(3) no . . . .
P(1) C(9) C(10) C(15) -20.7(6) no . . . .
C(9) C(10) C(15) Ni(1) 3.8(7) no . . . .
C(11) C(10) C(15) C(14) 4.4(7) no . . . .
C(15) C(10) C(11) C(12) -3.1(8) no . . . .
C(10) C(11) C(12) C(13) -0.6(8) no . . . .
C(11) C(12) C(13) C(14) 2.6(8) no . . . .
C(12) C(13) C(14) C(15) -1.2(8) no . . . .
C(13) C(14) C(15) C(10) -2.4(8) no . . . .
C(15) C(14) C(16) P(2) -15.6(7) no . . . .
C(16) C(14) C(15) Ni(1) 0.4(7) no . . . .
